data_4334391
loop_
_publ_author_name
'Julia R. Khusnutdinova'
'Jia Luo'
'Nigam P. Rath'
'Liviu M. Mirica'

_publ_section_title
;
 Late First-Row Transition Metal Complexes of a Tetradentate Pyridinophane
 Ligand: Electronic Properties and Reactivity Implications
;
_journal_name_full 'Inorganic Chemistry'
_journal_page_first 3920
_journal_page_last 3932
_journal_paper_doi 10.1021/ic400260z
_journal_volume 52
_journal_year 2013
_chemical_formula_moiety '     C26 H38 Fe N6, 2(C F3 O3 S)'
_chemical_formula_sum 'C28 H38 F6 Fe N6 O6 S2'
_chemical_formula_weight 788.61
_chemical_name_systematic
; 
 ? 
;
_space_group_IT_number 14
_symmetry_cell_setting monoclinic
_symmetry_space_group_name_Hall '-P 2yn'
_symmetry_space_group_name_H-M 'P 1 21/n 1'
_atom_sites_solution_hydrogens geom
_atom_sites_solution_primary direct
_atom_sites_solution_secondary difmap
_audit_creation_method SHELXL-97
_cell_angle_alpha 90.00
_cell_angle_beta 94.029(2)
_cell_angle_gamma 90.00
_cell_formula_units_Z 4
_cell_length_a 11.2093(5)
_cell_length_b 16.1984(8)
_cell_length_c 18.5910(8)
_cell_measurement_temperature 100(2)
_cell_volume 3367.3(3)
_computing_structure_refinement 'SHELXL-97 (Sheldrick, 2008)'
_computing_structure_solution 'SHELXS-97 (Sheldrick, 2008)'
_diffrn_ambient_temperature 100(2)
_diffrn_measured_fraction_theta_full 0.998
_diffrn_measured_fraction_theta_max 0.998
_diffrn_radiation_monochromator graphite
_diffrn_radiation_source 'fine-focus sealed tube'
_diffrn_radiation_type MoK\a
_diffrn_radiation_wavelength 0.71073
_diffrn_reflns_av_R_equivalents 0.0471
_diffrn_reflns_av_sigmaI/netI 0.0383
_diffrn_reflns_limit_h_max 14
_diffrn_reflns_limit_h_min -14
_diffrn_reflns_limit_k_max 21
_diffrn_reflns_limit_k_min -20
_diffrn_reflns_limit_l_max 24
_diffrn_reflns_limit_l_min -19
_diffrn_reflns_number 41655
_diffrn_reflns_theta_full 27.48
_diffrn_reflns_theta_max 27.48
_diffrn_reflns_theta_min 2.06
_exptl_absorpt_coefficient_mu 0.656
_exptl_absorpt_correction_T_max 0.8883
_exptl_absorpt_correction_T_min 0.8220
_exptl_absorpt_correction_type multi-scan
_exptl_absorpt_process_details 'sadabs v2008/1'
_exptl_crystal_density_diffrn 1.556
_exptl_crystal_F_000 1632
_exptl_crystal_size_max 0.31
_exptl_crystal_size_mid 0.20
_exptl_crystal_size_min 0.19
_refine_diff_density_max 0.566
_refine_diff_density_min -0.439
_refine_diff_density_rms 0.065
_refine_ls_extinction_method none
_refine_ls_goodness_of_fit_ref 1.015
_refine_ls_hydrogen_treatment mixed
_refine_ls_matrix_type full
_refine_ls_number_parameters 478
_refine_ls_number_reflns 7702
_refine_ls_number_restraints 35
_refine_ls_restrained_S_all 1.017
_refine_ls_R_factor_all 0.0510
_refine_ls_R_factor_gt 0.0352
_refine_ls_shift/su_max 0.001
_refine_ls_shift/su_mean 0.000
_refine_ls_structure_factor_coef Fsqd
_refine_ls_weighting_details 'calc w=1/[\s^2^(Fo^2^)+(0.0354P)^2^+2.3096P] where P=(Fo^2^+2Fc^2^)/3'
_refine_ls_weighting_scheme calc
_refine_ls_wR_factor_gt 0.0776
_refine_ls_wR_factor_ref 0.0843
_reflns_number_gt 6103
_reflns_number_total 7702
_reflns_threshold_expression >2sigma(I)
_cod_data_source_file ic400260z_si_002_02.cif
_cod_data_source_block l17812
_cod_database_code 4334391

loop_
_symmetry_equiv_pos_as_xyz
'x, y, z'
'-x+1/2, y+1/2, -z+1/2'
'-x, -y, -z'
'x-1/2, -y-1/2, z-1/2'

loop_
_atom_site_label
_atom_site_type_symbol
_atom_site_fract_x
_atom_site_fract_y
_atom_site_fract_z
_atom_site_U_iso_or_equiv
_atom_site_adp_type
_atom_site_occupancy
_atom_site_symmetry_multiplicity
_atom_site_calc_flag
_atom_site_refinement_flags
_atom_site_disorder_assembly
_atom_site_disorder_group
Fe1 Fe 0.24306(2) 0.761817(17) 0.090862(14) 0.01040(7) Uani 1 1 d . . .
N1 N 0.13322(13) 0.72039(10) 0.15505(8) 0.0117(3) Uani 1 1 d . . .
N2 N 0.36779(13) 0.69483(10) 0.13389(8) 0.0121(3) Uani 1 1 d . . .
N3 N 0.19109(13) 0.64922(10) 0.03653(8) 0.0121(3) Uani 1 1 d . . .
N4 N 0.30101(13) 0.83883(10) 0.18098(8) 0.0120(3) Uani 1 1 d . . .
N5 N 0.35372(14) 0.80905(10) 0.02637(8) 0.0131(3) Uani 1 1 d . . .
N6 N 0.11347(14) 0.82711(10) 0.04433(8) 0.0139(3) Uani 1 1 d . . .
C1 C 0.13683(16) 0.74892(12) 0.22304(10) 0.0133(4) Uani 1 1 d . . .
C2 C 0.04877(17) 0.72760(13) 0.26843(10) 0.0154(4) Uani 1 1 d . . .
H2 H 0.0485 0.7505 0.3155 0.019 Uiso 1 1 calc R . .
C3 C -0.03930(17) 0.67187(13) 0.24346(11) 0.0159(4) Uani 1 1 d . . .
H3 H -0.1002 0.6560 0.2737 0.019 Uiso 1 1 calc R . .
C4 C -0.03783(16) 0.63954(13) 0.17418(10) 0.0144(4) Uani 1 1 d . . .
H4 H -0.0955 0.5998 0.1573 0.017 Uiso 1 1 calc R . .
C5 C 0.04909(16) 0.66636(12) 0.13030(10) 0.0131(4) Uani 1 1 d . . .
C6 C 0.06226(16) 0.64056(13) 0.05356(10) 0.0144(4) Uani 1 1 d . . .
H6A H 0.0111 0.6756 0.0205 0.017 Uiso 1 1 calc R . .
H6B H 0.0363 0.5825 0.0467 0.017 Uiso 1 1 calc R . .
C7 C 0.25935(16) 0.58181(12) 0.07842(10) 0.0144(4) Uani 1 1 d . . .
H7A H 0.2058 0.5555 0.1118 0.017 Uiso 1 1 calc R . .
H7B H 0.2834 0.5390 0.0443 0.017 Uiso 1 1 calc R . .
C8 C 0.36900(16) 0.61337(12) 0.12096(10) 0.0133(4) Uani 1 1 d . . .
C9 C 0.46038(17) 0.56362(13) 0.15045(11) 0.0167(4) Uani 1 1 d . . .
H9 H 0.4620 0.5062 0.1400 0.020 Uiso 1 1 calc R . .
C10 C 0.54953(18) 0.59968(13) 0.19571(11) 0.0181(4) Uani 1 1 d . . .
H10 H 0.6134 0.5670 0.2163 0.022 Uiso 1 1 calc R . .
C11 C 0.54522(17) 0.68361(13) 0.21082(11) 0.0169(4) Uani 1 1 d . . .
H11 H 0.6045 0.7084 0.2429 0.020 Uiso 1 1 calc R . .
C12 C 0.45293(16) 0.73066(13) 0.17834(10) 0.0135(4) Uani 1 1 d . . .
C13 C 0.43329(16) 0.82147(12) 0.18919(10) 0.0139(4) Uani 1 1 d . . .
H13A H 0.4749 0.8535 0.1531 0.017 Uiso 1 1 calc R . .
H13B H 0.4660 0.8381 0.2379 0.017 Uiso 1 1 calc R . .
C14 C 0.24683(17) 0.79893(13) 0.24463(10) 0.0137(4) Uani 1 1 d . . .
H14A H 0.3072 0.7626 0.2698 0.016 Uiso 1 1 calc R . .
H14B H 0.2257 0.8425 0.2789 0.016 Uiso 1 1 calc R . .
C15 C 0.20359(17) 0.63694(13) -0.04512(10) 0.0143(4) Uani 1 1 d . . .
C16 C 0.15265(18) 0.71174(13) -0.08744(10) 0.0182(4) Uani 1 1 d . . .
H16A H 0.1972 0.7614 -0.0718 0.027 Uiso 1 1 calc R . .
H16B H 0.0681 0.7187 -0.0785 0.027 Uiso 1 1 calc R . .
H16C H 0.1601 0.7029 -0.1391 0.027 Uiso 1 1 calc R . .
C17 C 0.13619(18) 0.55952(13) -0.07352(11) 0.0183(4) Uani 1 1 d . . .
H17A H 0.0499 0.5695 -0.0746 0.027 Uiso 1 1 calc R . .
H17B H 0.1571 0.5127 -0.0417 0.027 Uiso 1 1 calc R . .
H17C H 0.1587 0.5471 -0.1223 0.027 Uiso 1 1 calc R . .
C18 C 0.33706(17) 0.62830(14) -0.05786(11) 0.0186(4) Uani 1 1 d . . .
H18A H 0.3479 0.6330 -0.1095 0.028 Uiso 1 1 calc R . .
H18B H 0.3660 0.5743 -0.0404 0.028 Uiso 1 1 calc R . .
H18C H 0.3823 0.6721 -0.0318 0.028 Uiso 1 1 calc R . .
C19 C 0.27750(17) 0.93252(12) 0.18246(10) 0.0143(4) Uani 1 1 d . . .
C20 C 0.31168(17) 0.97166(12) 0.11204(11) 0.0159(4) Uani 1 1 d . . .
H20A H 0.2618 0.9483 0.0716 0.024 Uiso 1 1 calc R . .
H20B H 0.3961 0.9603 0.1053 0.024 Uiso 1 1 calc R . .
H20C H 0.2991 1.0315 0.1140 0.024 Uiso 1 1 calc R . .
C21 C 0.35069(18) 0.97464(13) 0.24541(11) 0.0193(4) Uani 1 1 d . . .
H21A H 0.4356 0.9744 0.2359 0.029 Uiso 1 1 calc R . .
H21B H 0.3396 0.9446 0.2902 0.029 Uiso 1 1 calc R . .
H21C H 0.3234 1.0317 0.2501 0.029 Uiso 1 1 calc R . .
C22 C 0.14406(17) 0.94743(13) 0.19047(11) 0.0171(4) Uani 1 1 d . . .
H22A H 0.1254 1.0058 0.1814 0.026 Uiso 1 1 calc R . .
H22B H 0.1247 0.9329 0.2395 0.026 Uiso 1 1 calc R . .
H22C H 0.0967 0.9132 0.1556 0.026 Uiso 1 1 calc R . .
C23 C 0.42074(17) 0.83987(12) -0.00814(10) 0.0135(4) Uani 1 1 d . . .
C24 C 0.50908(17) 0.88025(13) -0.05042(11) 0.0176(4) Uani 1 1 d . . .
H24A H 0.5596 0.9166 -0.0190 0.026 Uiso 1 1 calc R . .
H24B H 0.4679 0.9129 -0.0890 0.026 Uiso 1 1 calc R . .
H24C H 0.5590 0.8383 -0.0716 0.026 Uiso 1 1 calc R . .
C25 C 0.03489(17) 0.85996(13) 0.01419(10) 0.0155(4) Uani 1 1 d U . .
C26 C -0.06517(18) 0.90076(14) -0.02550(12) 0.0230(5) Uani 1 1 d U . .
H26A H -0.0353 0.9346 -0.0641 0.035 Uiso 1 1 calc R . .
H26B H -0.1069 0.9361 0.0074 0.035 Uiso 1 1 calc R . .
H26C H -0.1206 0.8591 -0.0465 0.035 Uiso 1 1 calc R . .
S1 S 0.26911(4) 0.33154(3) 0.06808(3) 0.01445(11) Uani 1 1 d . . .
S2 S 0.75713(5) 0.48007(4) 0.35381(3) 0.02664(13) Uani 1 1 d D . .
F1 F 0.40638(11) 0.28510(8) -0.03363(6) 0.0259(3) Uani 1 1 d . . .
F2 F 0.31721(14) 0.40123(10) -0.05330(8) 0.0426(4) Uani 1 1 d . . .
F3 F 0.21870(12) 0.28748(11) -0.06562(7) 0.0428(4) Uani 1 1 d D . .
F4 F 0.61943(11) 0.40919(9) 0.25140(7) 0.0293(3) Uani 1 1 d . . .
F5 F 0.77621(18) 0.3383(2) 0.28463(15) 0.0432(9) Uani 0.898(12) 1 d PD A 1
F6 F 0.63015(14) 0.34484(13) 0.35300(13) 0.0307(7) Uani 0.898(12) 1 d PD A 1
O4 O 0.8056(4) 0.5246(5) 0.2958(3) 0.0509(10) Uani 0.898(12) 1 d PD A 1
O5 O 0.6557(2) 0.5200(2) 0.3810(2) 0.0419(8) Uani 0.898(12) 1 d PD A 1
O6 O 0.8479(4) 0.4448(2) 0.4039(2) 0.0399(9) Uani 0.898(12) 1 d PD A 1
F5' F 0.7885(16) 0.374(3) 0.2705(15) 0.089(9) Uani 0.102(12) 1 d PDU A 2
F6' F 0.6296(10) 0.332(2) 0.341(2) 0.089(9) Uani 0.102(12) 1 d PDU A 2
O4' O 0.655(2) 0.494(2) 0.3953(17) 0.0419(8) Uani 0.102(12) 1 d PD A 2
O5' O 0.829(4) 0.520(5) 0.303(3) 0.0509(10) Uani 0.102(12) 1 d PD A 2
O6' O 0.812(2) 0.4576(19) 0.4232(8) 0.020(5) Uani 0.102(12) 1 d PD A 2
O1 O 0.25545(13) 0.24587(9) 0.08720(8) 0.0231(3) Uani 1 1 d . . .
O2 O 0.16060(13) 0.37993(10) 0.06501(8) 0.0248(4) Uani 1 1 d . . .
O3 O 0.37211(12) 0.37171(10) 0.10310(8) 0.0212(3) Uani 1 1 d . . .
C27 C 0.30499(19) 0.32628(15) -0.02570(11) 0.0220(5) Uani 1 1 d . . .
C28 C 0.69362(15) 0.38907(15) 0.30838(11) 0.0227(5) Uani 1 1 d D A .

loop_
_atom_site_aniso_label
_atom_site_aniso_U_11
_atom_site_aniso_U_22
_atom_site_aniso_U_33
_atom_site_aniso_U_23
_atom_site_aniso_U_13
_atom_site_aniso_U_12
Fe1 0.00978(13) 0.01062(14) 0.01081(13) 0.00032(11) 0.00073(9) -0.00149(10)
N1 0.0118(7) 0.0105(8) 0.0128(7) 0.0014(6) 0.0002(6) -0.0009(6)
N2 0.0122(7) 0.0131(9) 0.0110(7) 0.0017(7) 0.0013(6) -0.0020(6)
N3 0.0122(7) 0.0113(8) 0.0125(7) 0.0002(6) -0.0012(6) -0.0009(6)
N4 0.0113(7) 0.0113(9) 0.0134(8) 0.0012(6) 0.0022(6) -0.0034(6)
N5 0.0136(8) 0.0122(9) 0.0134(8) -0.0016(7) 0.0001(6) 0.0006(6)
N6 0.0141(8) 0.0142(9) 0.0137(8) -0.0019(7) 0.0031(6) -0.0032(7)
C1 0.0144(9) 0.0119(10) 0.0136(9) 0.0018(8) 0.0002(7) -0.0009(7)
C2 0.0166(9) 0.0176(11) 0.0122(9) 0.0017(8) 0.0016(7) -0.0014(8)
C3 0.0124(9) 0.0165(11) 0.0190(10) 0.0059(8) 0.0026(7) -0.0020(8)
C4 0.0123(9) 0.0127(10) 0.0181(9) 0.0038(8) -0.0007(7) -0.0021(7)
C5 0.0128(9) 0.0124(10) 0.0137(9) 0.0009(8) -0.0022(7) -0.0006(7)
C6 0.0127(9) 0.0152(10) 0.0152(9) -0.0012(8) -0.0004(7) -0.0024(8)
C7 0.0148(9) 0.0113(10) 0.0168(9) 0.0005(8) -0.0008(7) -0.0007(7)
C8 0.0143(9) 0.0132(10) 0.0127(9) 0.0016(8) 0.0025(7) -0.0010(7)
C9 0.0198(10) 0.0115(10) 0.0188(10) 0.0031(8) 0.0021(8) 0.0005(8)
C10 0.0159(9) 0.0185(11) 0.0193(10) 0.0059(9) -0.0026(8) 0.0013(8)
C11 0.0144(9) 0.0198(11) 0.0159(9) 0.0032(8) -0.0030(7) -0.0026(8)
C12 0.0126(9) 0.0161(10) 0.0119(8) 0.0012(8) 0.0014(7) -0.0037(7)
C13 0.0111(9) 0.0144(10) 0.0161(9) -0.0001(8) -0.0008(7) -0.0024(7)
C14 0.0143(9) 0.0150(10) 0.0117(9) 0.0009(8) 0.0006(7) -0.0043(8)
C15 0.0164(9) 0.0141(10) 0.0124(9) -0.0022(8) -0.0003(7) -0.0014(8)
C16 0.0225(10) 0.0205(11) 0.0115(9) -0.0010(8) 0.0010(8) 0.0001(8)
C17 0.0187(10) 0.0168(11) 0.0190(10) -0.0048(9) -0.0013(8) -0.0004(8)
C18 0.0181(10) 0.0209(11) 0.0172(10) -0.0037(9) 0.0031(8) -0.0003(8)
C19 0.0167(9) 0.0101(10) 0.0165(9) -0.0031(8) 0.0030(7) -0.0030(7)
C20 0.0177(9) 0.0104(10) 0.0199(10) 0.0002(8) 0.0037(8) -0.0017(8)
C21 0.0216(10) 0.0151(11) 0.0214(10) -0.0053(9) 0.0018(8) -0.0044(8)
C22 0.0164(10) 0.0162(11) 0.0190(10) -0.0025(8) 0.0027(8) 0.0003(8)
C23 0.0148(9) 0.0105(10) 0.0147(9) -0.0014(8) -0.0008(7) 0.0019(7)
C24 0.0185(10) 0.0175(11) 0.0174(9) 0.0032(8) 0.0056(8) -0.0004(8)
C25 0.0177(10) 0.0129(10) 0.0163(9) -0.0011(8) 0.0030(8) -0.0032(8)
C26 0.0191(10) 0.0181(12) 0.0305(12) 0.0050(10) -0.0076(9) 0.0003(8)
S1 0.0138(2) 0.0166(3) 0.0129(2) -0.0017(2) 0.00071(17) -0.00055(19)
S2 0.0241(3) 0.0214(3) 0.0332(3) 0.0074(2) -0.0064(2) -0.0080(2)
F1 0.0241(6) 0.0326(8) 0.0215(6) 0.0023(6) 0.0059(5) 0.0158(6)
F2 0.0645(10) 0.0348(9) 0.0315(8) 0.0178(7) 0.0245(7) 0.0250(8)
F3 0.0331(8) 0.0710(12) 0.0224(7) -0.0200(7) -0.0121(6) 0.0148(8)
F4 0.0289(7) 0.0333(8) 0.0247(7) 0.0009(6) -0.0055(5) -0.0007(6)
F5 0.0305(11) 0.0361(16) 0.0637(15) -0.0114(11) 0.0077(9) 0.0185(9)
F6 0.0376(11) 0.0210(10) 0.0335(11) 0.0068(9) 0.0020(7) -0.0135(7)
O4 0.038(2) 0.0511(18) 0.0624(19) 0.0294(14) -0.0067(17) -0.026(2)
O5 0.0505(12) 0.0232(18) 0.0521(17) -0.0122(14) 0.0055(11) 0.0011(11)
O6 0.0365(18) 0.0390(17) 0.0413(15) 0.0069(15) -0.0179(14) -0.0026(14)
F5' 0.098(11) 0.082(11) 0.082(10) -0.015(6) -0.017(6) 0.009(6)
F6' 0.098(11) 0.082(11) 0.082(10) -0.015(6) -0.017(6) 0.009(6)
O4' 0.0505(12) 0.0232(18) 0.0521(17) -0.0122(14) 0.0055(11) 0.0011(11)
O5' 0.038(2) 0.0511(18) 0.0624(19) 0.0294(14) -0.0067(17) -0.026(2)
O6' 0.011(10) 0.032(13) 0.016(9) -0.002(8) -0.004(7) -0.010(8)
O1 0.0270(8) 0.0197(8) 0.0227(8) -0.0014(6) 0.0031(6) -0.0064(6)
O2 0.0181(7) 0.0325(10) 0.0240(8) -0.0056(7) 0.0029(6) 0.0077(7)
O3 0.0196(7) 0.0225(8) 0.0209(7) -0.0028(6) -0.0025(6) -0.0063(6)
C27 0.0227(11) 0.0269(13) 0.0163(10) 0.0019(9) 0.0000(8) 0.0118(9)
C28 0.0195(10) 0.0221(12) 0.0268(11) 0.0019(9) 0.0031(9) 0.0048(9)

loop_
_atom_type_symbol
_atom_type_description
_atom_type_scat_dispersion_real
_atom_type_scat_dispersion_imag
_atom_type_scat_source
C C 0.0033 0.0016 'International Tables Vol C Tables 4.2.6.8 and 6.1.1.4'
H H 0.0000 0.0000 'International Tables Vol C Tables 4.2.6.8 and 6.1.1.4'
N N 0.0061 0.0033 'International Tables Vol C Tables 4.2.6.8 and 6.1.1.4'
O O 0.0106 0.0060 'International Tables Vol C Tables 4.2.6.8 and 6.1.1.4'
F F 0.0171 0.0103 'International Tables Vol C Tables 4.2.6.8 and 6.1.1.4'
S S 0.1246 0.1234 'International Tables Vol C Tables 4.2.6.8 and 6.1.1.4'
Fe Fe 0.3463 0.8444 'International Tables Vol C Tables 4.2.6.8 and 6.1.1.4'

loop_
_geom_angle_atom_site_label_1
_geom_angle_atom_site_label_2
_geom_angle_atom_site_label_3
_geom_angle
N1 Fe1 N2 91.38(7)
N1 Fe1 N5 177.52(7)
N2 Fe1 N5 90.11(7)
N1 Fe1 N6 88.55(7)
N2 Fe1 N6 177.86(7)
N5 Fe1 N6 90.04(7)
N1 Fe1 N3 80.14(6)
N2 Fe1 N3 83.12(6)
N5 Fe1 N3 102.02(6)
N6 Fe1 N3 94.76(6)
N1 Fe1 N4 83.63(6)
N2 Fe1 N4 80.24(7)
N5 Fe1 N4 94.66(6)
N6 Fe1 N4 101.87(6)
N3 Fe1 N4 156.40(6)
C1 N1 C5 121.34(16)
C1 N1 Fe1 119.49(13)
C5 N1 Fe1 119.07(13)
C8 N2 C12 121.15(17)
C8 N2 Fe1 120.16(13)
C12 N2 Fe1 118.68(14)
C6 N3 C7 106.35(14)
C6 N3 C15 110.40(14)
C7 N3 C15 109.51(14)
C6 N3 Fe1 102.29(11)
C7 N3 Fe1 105.06(11)
C15 N3 Fe1 122.07(12)
C13 N4 C14 106.70(14)
C13 N4 C19 110.52(14)
C14 N4 C19 109.17(14)
C13 N4 Fe1 102.23(11)
C14 N4 Fe1 104.21(11)
C19 N4 Fe1 122.83(11)
C23 N5 Fe1 175.87(16)
C25 N6 Fe1 174.69(17)
N1 C1 C2 120.74(17)
N1 C1 C14 113.93(16)
C2 C1 C14 125.19(17)
C1 C2 C3 118.47(18)
C1 C2 H2 120.8
C3 C2 H2 120.8
C4 C3 C2 119.88(18)
C4 C3 H3 120.1
C2 C3 H3 120.1
C5 C4 C3 118.81(18)
C5 C4 H4 120.6
C3 C4 H4 120.6
N1 C5 C4 120.59(17)
N1 C5 C6 113.11(16)
C4 C5 C6 126.30(17)
C5 C6 N3 109.45(15)
C5 C6 H6A 109.8
N3 C6 H6A 109.8
C5 C6 H6B 109.8
N3 C6 H6B 109.8
H6A C6 H6B 108.2
C8 C7 N3 112.92(16)
C8 C7 H7A 109.0
N3 C7 H7A 109.0
C8 C7 H7B 109.0
N3 C7 H7B 109.0
H7A C7 H7B 107.8
N2 C8 C9 121.17(18)
N2 C8 C7 114.24(16)
C9 C8 C7 124.37(18)
C8 C9 C10 118.38(19)
C8 C9 H9 120.8
C10 C9 H9 120.8
C9 C10 C11 120.00(19)
C9 C10 H10 120.0
C11 C10 H10 120.0
C12 C11 C10 118.98(18)
C12 C11 H11 120.5
C10 C11 H11 120.5
N2 C12 C11 120.25(19)
N2 C12 C13 113.53(16)
C11 C12 C13 126.19(17)
C12 C13 N4 108.76(15)
C12 C13 H13A 109.9
N4 C13 H13A 109.9
C12 C13 H13B 109.9
N4 C13 H13B 109.9
H13A C13 H13B 108.3
C1 C14 N4 112.81(15)
C1 C14 H14A 109.0
N4 C14 H14A 109.0
C1 C14 H14B 109.0
N4 C14 H14B 109.0
H14A C14 H14B 107.8
C16 C15 C18 108.93(17)
C16 C15 C17 108.18(16)
C18 C15 C17 109.43(16)
C16 C15 N3 110.23(16)
C18 C15 N3 108.61(15)
C17 C15 N3 111.43(15)
C15 C16 H16A 109.5
C15 C16 H16B 109.5
H16A C16 H16B 109.5
C15 C16 H16C 109.5
H16A C16 H16C 109.5
H16B C16 H16C 109.5
C15 C17 H17A 109.5
C15 C17 H17B 109.5
H17A C17 H17B 109.5
C15 C17 H17C 109.5
H17A C17 H17C 109.5
H17B C17 H17C 109.5
C15 C18 H18A 109.5
C15 C18 H18B 109.5
H18A C18 H18B 109.5
C15 C18 H18C 109.5
H18A C18 H18C 109.5
H18B C18 H18C 109.5
C20 C19 C22 108.85(16)
C20 C19 C21 108.36(16)
C22 C19 C21 109.13(16)
C20 C19 N4 109.87(15)
C22 C19 N4 109.04(15)
C21 C19 N4 111.54(16)
C19 C20 H20A 109.5
C19 C20 H20B 109.5
H20A C20 H20B 109.5
C19 C20 H20C 109.5
H20A C20 H20C 109.5
H20B C20 H20C 109.5
C19 C21 H21A 109.5
C19 C21 H21B 109.5
H21A C21 H21B 109.5
C19 C21 H21C 109.5
H21A C21 H21C 109.5
H21B C21 H21C 109.5
C19 C22 H22A 109.5
C19 C22 H22B 109.5
H22A C22 H22B 109.5
C19 C22 H22C 109.5
H22A C22 H22C 109.5
H22B C22 H22C 109.5
N5 C23 C24 178.2(2)
C23 C24 H24A 109.5
C23 C24 H24B 109.5
H24A C24 H24B 109.5
C23 C24 H24C 109.5
H24A C24 H24C 109.5
H24B C24 H24C 109.5
N6 C25 C26 178.9(2)
C25 C26 H26A 109.5
C25 C26 H26B 109.5
H26A C26 H26B 109.5
C25 C26 H26C 109.5
H26A C26 H26C 109.5
H26B C26 H26C 109.5
O3 S1 O1 114.75(9)
O3 S1 O2 114.75(9)
O1 S1 O2 115.32(9)
O3 S1 C27 103.31(9)
O1 S1 C27 103.03(10)
O2 S1 C27 103.28(9)
O5 S2 O4 113.0(4)
O5 S2 O5' 122(3)
O5 S2 O6' 95.7(13)
O4 S2 O6' 129.7(10)
O5' S2 O6' 118(2)
O4 S2 O4' 133.0(15)
O5' S2 O4' 142(4)
O6' S2 O4' 82(2)
O5 S2 O6 119.4(3)
O4 S2 O6 113.3(2)
O5' S2 O6 101(2)
O4' S2 O6 105.3(16)
O5 S2 C28 103.61(15)
O4 S2 C28 102.4(4)
O5' S2 C28 106(4)
O6' S2 C28 110.0(12)
O4' S2 C28 94.2(13)
O6 S2 C28 102.33(18)
F2 C27 F3 107.82(18)
F2 C27 F1 107.59(18)
F3 C27 F1 107.02(18)
F2 C27 S1 111.29(15)
F3 C27 S1 110.78(15)
F1 C27 S1 112.12(14)
F5 C28 F6' 97.6(17)
F6' C28 F5' 126(2)
F5 C28 F6 106.6(2)
F5' C28 F6 135(2)
F5 C28 F4 107.11(19)
F6' C28 F4 101.6(10)
F5' C28 F4 95.7(15)
F6 C28 F4 107.02(16)
F5 C28 S2 113.22(17)
F6' C28 S2 124(2)
F5' C28 S2 95.1(18)
F6 C28 S2 110.73(17)
F4 C28 S2 111.77(16)

loop_
_geom_bond_atom_site_label_1
_geom_bond_atom_site_label_2
_geom_bond_distance
Fe1 N1 1.8965(15)
Fe1 N2 1.9013(16)
Fe1 N5 1.9418(16)
Fe1 N6 1.9496(17)
Fe1 N3 2.1456(16)
Fe1 N4 2.1522(16)
N1 C1 1.344(2)
N1 C5 1.344(2)
N2 C8 1.341(3)
N2 C12 1.349(2)
N3 C6 1.506(2)
N3 C7 1.517(2)
N3 C15 1.547(2)
N4 C13 1.506(2)
N4 C14 1.513(2)
N4 C19 1.541(3)
N5 C23 1.137(2)
N6 C25 1.142(3)
C1 C2 1.387(3)
C1 C14 1.506(3)
C2 C3 1.393(3)
C2 H2 0.9500
C3 C4 1.392(3)
C3 H3 0.9500
C4 C5 1.384(3)
C4 H4 0.9500
C5 C6 1.504(3)
C6 H6A 0.9900
C6 H6B 0.9900
C7 C8 1.504(3)
C7 H7A 0.9900
C7 H7B 0.9900
C8 C9 1.386(3)
C9 C10 1.389(3)
C9 H9 0.9500
C10 C11 1.390(3)
C10 H10 0.9500
C11 C12 1.388(3)
C11 H11 0.9500
C12 C13 1.503(3)
C13 H13A 0.9900
C13 H13B 0.9900
C14 H14A 0.9900
C14 H14B 0.9900
C15 C16 1.533(3)
C15 C18 1.537(3)
C15 C17 1.538(3)
C16 H16A 0.9800
C16 H16B 0.9800
C16 H16C 0.9800
C17 H17A 0.9800
C17 H17B 0.9800
C17 H17C 0.9800
C18 H18A 0.9800
C18 H18B 0.9800
C18 H18C 0.9800
C19 C20 1.528(3)
C19 C22 1.533(3)
C19 C21 1.541(3)
C20 H20A 0.9800
C20 H20B 0.9800
C20 H20C 0.9800
C21 H21A 0.9800
C21 H21B 0.9800
C21 H21C 0.9800
C22 H22A 0.9800
C22 H22B 0.9800
C22 H22C 0.9800
C23 C24 1.461(3)
C24 H24A 0.9800
C24 H24B 0.9800
C24 H24C 0.9800
C25 C26 1.457(3)
C26 H26A 0.9800
C26 H26B 0.9800
C26 H26C 0.9800
S1 O3 1.4403(14)
S1 O1 1.4434(16)
S1 O2 1.4448(15)
S1 C27 1.819(2)
S2 O5 1.431(2)
S2 O4 1.436(2)
S2 O5' 1.437(4)
S2 O6' 1.438(4)
S2 O4' 1.438(4)
S2 O6 1.447(2)
S2 C28 1.819(2)
F1 C27 1.335(2)
F2 C27 1.329(3)
F3 C27 1.334(3)
F4 C28 1.340(2)
F5 C28 1.3361(19)
F6 C28 1.338(2)
F5' C28 1.337(2)
F6' C28 1.337(2)

loop_
_geom_hbond_atom_site_label_D
_geom_hbond_atom_site_label_H
_geom_hbond_atom_site_label_A
_geom_hbond_distance_DH
_geom_hbond_distance_HA
_geom_hbond_distance_DA
_geom_hbond_angle_DHA
_geom_hbond_site_symmetry_A
C14 H14B S1 0.99 2.85 3.5388(19) 127.5 2
C14 H14B O3 0.99 2.57 3.422(2) 144.9 2

loop_
_geom_torsion_atom_site_label_1
_geom_torsion_atom_site_label_2
_geom_torsion_atom_site_label_3
_geom_torsion_atom_site_label_4
_geom_torsion
N2 Fe1 N1 C1 77.80(15)
N6 Fe1 N1 C1 -104.34(15)
N3 Fe1 N1 C1 160.57(15)
N4 Fe1 N1 C1 -2.22(14)
N2 Fe1 N1 C5 -105.83(15)
N6 Fe1 N1 C5 72.04(15)
N3 Fe1 N1 C5 -23.05(14)
N4 Fe1 N1 C5 174.15(15)
N1 Fe1 N2 C8 74.42(14)
N5 Fe1 N2 C8 -107.57(14)
N3 Fe1 N2 C8 -5.47(14)
N4 Fe1 N2 C8 157.72(15)
N1 Fe1 N2 C12 -104.38(14)
N5 Fe1 N2 C12 73.63(14)
N3 Fe1 N2 C12 175.73(14)
N4 Fe1 N2 C12 -21.09(13)
N1 Fe1 N3 C6 33.47(11)
N2 Fe1 N3 C6 126.08(11)
N5 Fe1 N3 C6 -145.28(11)
N6 Fe1 N3 C6 -54.23(11)
N4 Fe1 N3 C6 80.69(18)
N1 Fe1 N3 C7 -77.44(11)
N2 Fe1 N3 C7 15.17(11)
N5 Fe1 N3 C7 103.81(11)
N6 Fe1 N3 C7 -165.13(11)
N4 Fe1 N3 C7 -30.2(2)
N1 Fe1 N3 C15 157.35(14)
N2 Fe1 N3 C15 -110.04(13)
N5 Fe1 N3 C15 -21.40(14)
N6 Fe1 N3 C15 69.65(13)
N4 Fe1 N3 C15 -155.43(14)
N1 Fe1 N4 C13 126.05(12)
N2 Fe1 N4 C13 33.54(11)
N5 Fe1 N4 C13 -55.77(12)
N6 Fe1 N4 C13 -146.79(11)
N3 Fe1 N4 C13 79.36(18)
N1 Fe1 N4 C14 15.06(11)
N2 Fe1 N4 C14 -77.45(12)
N5 Fe1 N4 C14 -166.75(11)
N6 Fe1 N4 C14 102.23(12)
N3 Fe1 N4 C14 -31.6(2)
N1 Fe1 N4 C19 -109.44(13)
N2 Fe1 N4 C19 158.05(14)
N5 Fe1 N4 C19 68.75(13)
N6 Fe1 N4 C19 -22.27(14)
N3 Fe1 N4 C19 -156.13(14)
C5 N1 C1 C2 -4.3(3)
Fe1 N1 C1 C2 171.97(15)
C5 N1 C1 C14 171.57(17)
Fe1 N1 C1 C14 -12.1(2)
N1 C1 C2 C3 4.0(3)
C14 C1 C2 C3 -171.44(19)
C1 C2 C3 C4 -0.5(3)
C2 C3 C4 C5 -2.6(3)
C1 N1 C5 C4 1.1(3)
Fe1 N1 C5 C4 -175.25(14)
C1 N1 C5 C6 -178.63(17)
Fe1 N1 C5 C6 5.1(2)
C3 C4 C5 N1 2.4(3)
C3 C4 C5 C6 -177.94(18)
N1 C5 C6 N3 26.0(2)
C4 C5 C6 N3 -153.65(19)
C7 N3 C6 C5 70.56(19)
C15 N3 C6 C5 -170.73(16)
Fe1 N3 C6 C5 -39.37(17)
C6 N3 C7 C8 -130.31(16)
C15 N3 C7 C8 110.40(17)
Fe1 N3 C7 C8 -22.33(17)
C12 N2 C8 C9 -2.7(3)
Fe1 N2 C8 C9 178.58(14)
C12 N2 C8 C7 172.18(16)
Fe1 N2 C8 C7 -6.6(2)
N3 C7 C8 N2 20.4(2)
N3 C7 C8 C9 -164.95(17)
N2 C8 C9 C10 1.9(3)
C7 C8 C9 C10 -172.43(18)
C8 C9 C10 C11 0.4(3)
C9 C10 C11 C12 -1.9(3)
C8 N2 C12 C11 1.1(3)
Fe1 N2 C12 C11 179.87(14)
C8 N2 C12 C13 -177.02(16)
Fe1 N2 C12 C13 1.8(2)
C10 C11 C12 N2 1.2(3)
C10 C11 C12 C13 179.05(18)
N2 C12 C13 N4 29.0(2)
C11 C12 C13 N4 -148.95(18)
C14 N4 C13 C12 68.33(18)
C19 N4 C13 C12 -173.10(15)
Fe1 N4 C13 C12 -40.77(16)
N1 C1 C14 N4 25.8(2)
C2 C1 C14 N4 -158.57(18)
C13 N4 C14 C1 -132.53(17)
C19 N4 C14 C1 108.02(18)
Fe1 N4 C14 C1 -24.83(18)
C6 N3 C15 C16 72.32(19)
C7 N3 C15 C16 -170.91(15)
Fe1 N3 C15 C16 -47.74(19)
C6 N3 C15 C18 -168.41(16)
C7 N3 C15 C18 -51.6(2)
Fe1 N3 C15 C18 71.53(18)
C6 N3 C15 C17 -47.8(2)
C7 N3 C15 C17 68.96(19)
Fe1 N3 C15 C17 -167.86(12)
C13 N4 C19 C20 72.89(18)
C14 N4 C19 C20 -170.05(15)
Fe1 N4 C19 C20 -47.81(19)
C13 N4 C19 C22 -167.88(15)
C14 N4 C19 C22 -50.83(19)
Fe1 N4 C19 C22 71.41(17)
C13 N4 C19 C21 -47.29(19)
C14 N4 C19 C21 69.77(18)
Fe1 N4 C19 C21 -167.99(12)
O3 S1 C27 F2 -62.19(16)
O1 S1 C27 F2 178.05(15)
O2 S1 C27 F2 57.67(17)
O3 S1 C27 F3 177.86(15)
O1 S1 C27 F3 58.10(17)
O2 S1 C27 F3 -62.28(17)
O3 S1 C27 F1 58.38(18)
O1 S1 C27 F1 -61.38(18)
O2 S1 C27 F1 178.24(16)
O5 S2 C28 F5 -173.97(19)
O4 S2 C28 F5 68.3(4)
O5' S2 C28 F5 57(3)
O6' S2 C28 F5 -72.6(13)
O4' S2 C28 F5 -155.9(14)
O6 S2 C28 F5 -49.2(4)
O5 S2 C28 F6' -56.7(8)
O4 S2 C28 F6' -174.4(10)
O5' S2 C28 F6' 174(3)
O6' S2 C28 F6' 44.7(17)
O4' S2 C28 F6' -38.6(16)
O6 S2 C28 F6' 68.0(10)
O5 S2 C28 F5' 163.2(17)
O4 S2 C28 F5' 45.5(19)
O5' S2 C28 F5' 34(3)
O6' S2 C28 F5' -95(3)
O4' S2 C28 F5' -178.7(19)
O6 S2 C28 F5' -72(2)
O5 S2 C28 F6 -54.3(2)
O4 S2 C28 F6 -171.9(3)
O5' S2 C28 F6 176(3)
O6' S2 C28 F6 47.1(12)
O4' S2 C28 F6 -36.2(15)
O6 S2 C28 F6 70.5(3)
O5 S2 C28 F4 65.0(2)
O4 S2 C28 F4 -52.7(3)
O5' S2 C28 F4 -64(3)
O6' S2 C28 F4 166.3(12)
O4' S2 C28 F4 83.0(15)
O6 S2 C28 F4 -170.3(2)
